data_2003450
loop_
_publ_author_name
'Linden, A.'
'Lee, C. K.'

_publ_section_title
;
 \a,\a-<i>galacto</i>-Trehalose
;
_journal_issue 5
_journal_name_full 'Acta Crystallographica Section C'
_journal_page_first 1012
_journal_page_last 1016
_journal_paper_doi 10.1107/S0108270194014204
_journal_volume 51
_journal_year 1995
_chemical_compound_source
;
;
_chemical_formula_moiety 'C12 H22 O11'
_chemical_formula_sum 'C12 H22 O11'
_chemical_formula_weight 342.30
_chemical_name_common ' \a,\a-galactotrehalose'
_chemical_name_systematic ' \a-D-galactopyranosyl \a-D-galactopyranoside'
_space_group_IT_number 19
_symmetry_cell_setting orthorhombic
_symmetry_space_group_name_Hall 'P 2ac 2ab'
_symmetry_space_group_name_H-M 'P 21 21 21'
_cell_angle_alpha 90
_cell_angle_beta 90
_cell_angle_gamma 90
_cell_formula_units_Z 4
_cell_length_a 11.071(3)
_cell_length_b 18.283(3)
_cell_length_c 6.865(4)
_cell_measurement_reflns_used 25
_cell_measurement_temperature 173(1)
_cell_measurement_theta_max 20.0
_cell_measurement_theta_min 19.0
_cell_volume 1389.6(9)
_computing_cell_refinement
;MSC/AFC Diffractometer Control Software (Molecular Structure Corporation,
 1991)
;
_computing_data_collection
;MSC/AFC Diffractometer Control Software (Molecular Structure Corporation,
 1991)
;
_computing_data_reduction
;MSC/AFC Diffractometer Control Software (Molecular Structure Corporation,
 1991)
;
_computing_molecular_graphics 'ORTEPII (Johnson, 1976)'
_computing_publication_material
;
TEXSAN FINISH (Molecular Structure Corporation, 1989)
;
_computing_structure_refinement
;
TEXSAN LS (Molecular Structure Corporation, 1989)
;
_computing_structure_solution
;
TEXSAN PROCESS (Molecular Structure Corporation, 1989)
;
_diffrn_ambient_temperature 173.0(10)
_diffrn_measurement_device 'Rigaku AFC-5R diffractometer'
_diffrn_measurement_method '\w/2\q scans'
_diffrn_radiation_monochromator graphite
_diffrn_radiation_source 'Rigaku rotating anode generator'
_diffrn_radiation_type 'Mo K\a'
_diffrn_radiation_wavelength 0.71069
_diffrn_reflns_av_R_equivalents '0.009 for 118 Friedel pairs'
_diffrn_reflns_limit_h_max 15
_diffrn_reflns_limit_h_min 0
_diffrn_reflns_limit_k_max 25
_diffrn_reflns_limit_k_min -1
_diffrn_reflns_limit_l_max 9
_diffrn_reflns_limit_l_min -1
_diffrn_reflns_number 2824
_diffrn_reflns_theta_max 30
_diffrn_reflns_theta_min 2.5
_diffrn_standards_decay_% insignificant
_diffrn_standards_interval_count 150
_diffrn_standards_number 3
_exptl_absorpt_coefficient_mu 0.137
_exptl_absorpt_correction_type none
_exptl_crystal_colour colourless
_exptl_crystal_density_diffrn 1.636
_exptl_crystal_density_meas ?
_exptl_crystal_description prism
_exptl_crystal_F_000 728
_exptl_crystal_size_max 0.45
_exptl_crystal_size_mid 0.32
_exptl_crystal_size_min 0.30
_refine_diff_density_max 0.30
_refine_diff_density_min -0.21
_refine_ls_abs_structure_details
;
The absolute configuration was assigned to agree with the known chirality at
C(5), as established by the synthesis of the compound.
;
_refine_ls_extinction_method 'not applied'
_refine_ls_goodness_of_fit_obs 1.949
_refine_ls_hydrogen_treatment refall
_refine_ls_matrix_type full
_refine_ls_number_constraints 0
_refine_ls_number_parameters 296
_refine_ls_number_reflns 2514
_refine_ls_number_restraints 0
_refine_ls_R_factor_all 0.0364
_refine_ls_R_factor_obs 0.0315
_refine_ls_shift/esd_max 0.0003
_refine_ls_structure_factor_coef F
_refine_ls_weighting_details 'w = 1/(\s^2^(F~o~)+(0.005F~o~)^2^)'
_refine_ls_weighting_scheme calc
_refine_ls_wR_factor_all 0.0311
_refine_ls_wR_factor_obs 0.0306
_reflns_number_observed 2514
_reflns_number_total 2706
_reflns_observed_criterion 'I > 2\s(I)'
_cod_data_source_file fg1050.cif
_cod_data_source_block L9312
_cod_depositor_comments
;
The following automatic conversions were performed:

'_refine_ls_weighting_scheme' value '1/(\s^2^(F~o~)+(0.005F~o~)^2^)'
was changed to 'calc'. New tag '_refine_ls_weighting_details' was
created. The value of the new tag was set to 'w =
1/(\s^2^(F~o~)+(0.005F~o~)^2^)'.

Automatic conversion script
Id: cif_fix_values 3143 2015-03-26 13:38:13Z robertas 
;
_cod_original_cell_volume 1389.5(8)
_cod_database_code 2003450
_cod_database_fobs_code 2003450

loop_
_symmetry_equiv_pos_as_xyz
x,y,z
1/2-x,-y,1/2+z
-x,1/2+y,1/2-z
1/2+x,1/2-y,-z

loop_
_atom_site_aniso_label
_atom_site_aniso_U_11
_atom_site_aniso_U_12
_atom_site_aniso_U_13
_atom_site_aniso_U_22
_atom_site_aniso_U_23
_atom_site_aniso_U_33
_atom_site_aniso_type_symbol
O(1) 0.0166(5) -0.0002(4) 0.0004(5) 0.0128(5) 0.0017(5) 0.0186(6) O
O(2) 0.0355(8) 0.0032(6) -0.0089(7) 0.0254(7) -0.0007(6) 0.0168(7) O
O(3) 0.0182(6) -0.0036(5) 0.0020(6) 0.0194(6) -0.0073(6) 0.0249(7) O
O(4) 0.0234(6) 0.0043(5) 0.0050(6) 0.0151(6) 0.0044(6) 0.0217(7) O
O(5) 0.0146(5) 0.0005(5) 0.0002(5) 0.0205(6) 0.0052(5) 0.0158(6) O
O(6) 0.0425(9) -0.0005(7) -0.037(1) 0.0213(7) 0.0013(9) 0.072(1) O
O(12) 0.0270(7) -0.0042(6) 0.0068(6) 0.0214(6) 0.0004(6) 0.0165(6) O
O(13) 0.0164(6) 0.0041(5) -0.0043(6) 0.0256(6) -0.0116(7) 0.0260(8) O
O(14) 0.0291(7) -0.0022(5) -0.0045(6) 0.0120(5) 0.0014(5) 0.0188(6) O
O(15) 0.0150(5) -0.0019(5) -0.0007(5) 0.0193(6) 0.0036(5) 0.0121(6) O
O(16) 0.0209(6) 0.0003(5) 0.0085(6) 0.0246(7) 0.0029(6) 0.0273(7) O
C(1) 0.0185(7) 0.0018(6) 0.0004(7) 0.0175(8) 0.0022(7) 0.0130(8) C
C(2) 0.0190(7) 0.0019(7) 0.0006(7) 0.0161(7) 0.0007(7) 0.0142(8) C
C(3) 0.0160(7) 0.0011(6) 0.0007(7) 0.0135(7) -0.0032(7) 0.0167(8) C
C(4) 0.0136(7) 0.0009(6) 0.0039(7) 0.0158(7) 0.0008(7) 0.0153(8) C
C(5) 0.0163(7) 0.0013(6) 0.0010(7) 0.0159(7) 0.0008(7) 0.0138(8) C
C(6) 0.0202(8) 0.0027(7) -0.0027(8) 0.0203(8) 0.0011(8) 0.0162(8) C
C(11) 0.0151(7) -0.0025(6) -0.0019(7) 0.0151(7) 0.0013(7) 0.0136(8) C
C(12) 0.0161(7) -0.0032(6) 0.0011(7) 0.0139(7) -0.0006(7) 0.0134(7) C
C(13) 0.0147(7) -0.0005(6) -0.0014(7) 0.0134(7) -0.0038(7) 0.0172(8) C
C(14) 0.0170(7) -0.0006(6) -0.0045(7) 0.0135(7) -0.0018(7) 0.0137(8) C
C(15) 0.0159(7) -0.0005(6) -0.0018(6) 0.0141(7) 0.0002(7) 0.0124(8) C
C(16) 0.0198(8) -0.0018(7) -0.0001(7) 0.0166(8) 0.0014(7) 0.0154(8) C

loop_
_atom_site_label
_atom_site_occupancy
_atom_site_fract_x
_atom_site_fract_y
_atom_site_fract_z
_atom_site_U_iso_or_equiv
_atom_site_thermal_displace_type
_atom_site_calc_flag
_atom_site_type_symbol
O(1) 1 0.5781(1) 0.29801(6) 0.0338(2) 0.0160(3) Uani d O
O(2) 1 0.5106(1) 0.19168(7) -0.2329(2) 0.0259(4) Uani d O
O(3) 1 0.4364(1) 0.08810(7) 0.0559(2) 0.0208(4) Uani d O
O(4) 1 0.6605(1) 0.07087(7) 0.2280(2) 0.0200(4) Uani d O
O(5) 1 0.7355(1) 0.22375(7) 0.1544(2) 0.0169(3) Uani d O
O(6) 1 0.8392(1) 0.23420(8) 0.5470(3) 0.0454(6) Uani d O
O(12) 1 0.4655(1) 0.39090(7) 0.2897(2) 0.0217(4) Uani d O
O(13) 1 0.3425(1) 0.47203(7) -0.0048(2) 0.0227(4) Uani d O
O(14) 1 0.5494(1) 0.52806(6) -0.1881(2) 0.0200(4) Uani d O
O(15) 1 0.6920(1) 0.39398(6) -0.1005(2) 0.0155(3) Uani d O
O(16) 1 0.7896(1) 0.38359(7) -0.4797(2) 0.0242(4) Uani d O
C(1) 1 0.6604(2) 0.24002(9) -0.0073(3) 0.0163(4) Uani d C
C(2) 1 0.5806(2) 0.17532(9) -0.0645(3) 0.0164(4) Uani d C
C(3) 1 0.5058(2) 0.15112(9) 0.1097(3) 0.0154(4) Uani d C
C(4) 1 0.5895(1) 0.13338(9) 0.2795(3) 0.0149(4) Uani d C
C(5) 1 0.6707(2) 0.19900(9) 0.3257(3) 0.0153(4) Uani d C
C(6) 1 0.7639(2) 0.1777(1) 0.4766(3) 0.0189(5) Uani d C
C(11) 1 0.6300(2) 0.36795(9) 0.0656(3) 0.0146(4) Uani d C
C(12) 1 0.5238(2) 0.41746(9) 0.1204(3) 0.0145(4) Uani d C
C(13) 1 0.4402(1) 0.42504(9) -0.0549(3) 0.0151(4) Uani d C
C(14) 1 0.5109(2) 0.45467(9) -0.2295(3) 0.0147(4) Uani d C
C(15) 1 0.6180(2) 0.40455(9) -0.2730(3) 0.0141(4) Uani d C
C(16) 1 0.7006(2) 0.43650(9) -0.4251(3) 0.0173(5) Uani d C
H(2) 1 0.462(2) 0.221(1) -0.199(3) 0.027(6) Uiso d H
H(3) 1 0.368(2) 0.094(1) 0.086(4) 0.046(8) Uiso d H
H(4) 1 0.653(2) 0.038(1) 0.307(4) 0.050(8) Uiso d H
H(6) 1 0.813(2) 0.275(1) 0.529(4) 0.039(7) Uiso d H
H(11) 1 0.715(1) 0.2555(9) -0.113(3) 0.013(5) Uiso d H
H(12) 1 0.447(2) 0.350(1) 0.278(4) 0.032(7) Uiso d H
H(13) 1 0.288(2) 0.457(1) -0.065(3) 0.032(7) Uiso d H
H(14) 1 0.552(2) 0.552(1) -0.286(4) 0.036(7) Uiso d H
H(16) 1 0.842(2) 0.402(1) -0.530(3) 0.028(6) Uiso d H
H(21) 1 0.634(1) 0.1338(9) -0.105(3) 0.007(4) Uiso d H
H(31) 1 0.453(1) 0.1897(9) 0.147(3) 0.012(5) Uiso d H
H(41) 1 0.543(1) 0.1217(9) 0.398(3) 0.007(4) Uiso d H
H(51) 1 0.622(2) 0.2399(9) 0.378(3) 0.012(5) Uiso d H
H(61) 1 0.814(2) 0.141(1) 0.423(3) 0.018(5) Uiso d H
H(62) 1 0.723(2) 0.155(1) 0.584(3) 0.021(5) Uiso d H
H(111) 1 0.694(2) 0.3653(9) 0.167(3) 0.015(5) Uiso d H
H(121) 1 0.556(1) 0.4665(9) 0.155(3) 0.007(4) Uiso d H
H(131) 1 0.409(2) 0.377(1) -0.086(3) 0.017(5) Uiso d H
H(141) 1 0.458(1) 0.4543(9) -0.343(3) 0.005(4) Uiso d H
H(151) 1 0.585(2) 0.355(1) -0.311(3) 0.018(5) Uiso d H
H(161) 1 0.654(2) 0.4487(9) -0.540(3) 0.012(4) Uiso d H
H(162) 1 0.739(2) 0.4784(9) -0.378(3) 0.011(5) Uiso d H

loop_
_atom_type_symbol
_atom_type_description
_atom_type_scat_source
_atom_type_scat_dispersion_real
_atom_type_scat_dispersion_imag
C C 'International Tables Vol.C (1992) Tables 4.2.6.8 and 6.1.1.4' 0.0033 0.
H H 'International Tables Vol.C (1992) Tables 4.2.6.8 and 6.1.1.4' 0.0000 0.
O O 'International Tables Vol.C (1992) Tables 4.2.6.8 and 6.1.1.4' 0.0106 0.

loop_
_geom_angle_atom_site_label_1
_geom_angle_atom_site_label_2
_geom_angle_atom_site_label_3
_geom_angle
_geom_angle_publ_flag
C(1) O(5) C(5) 114.20(10) yes
O(1) C(1) O(5) 112.10(10) yes
O(1) C(1) C(2) 104.90(10) yes
O(5) C(1) C(2) 112.20(10) yes
O(2) C(2) C(1) 111.10(10) yes
O(2) C(2) C(3) 113.80(10) yes
C(1) C(2) C(3) 109.80(10) yes
O(3) C(3) C(2) 108.90(10) yes
O(3) C(3) C(4) 110.60(10) yes
C(2) C(3) C(4) 109.40(10) yes
O(4) C(4) C(3) 108.40(10) yes
O(4) C(4) C(5) 110.80(10) yes
C(3) C(4) C(5) 110.40(10) yes
O(5) C(5) C(4) 111.50(10) yes
O(5) C(5) C(6) 107.30(10) yes
C(4) C(5) C(6) 109.90(10) yes
O(6) C(6) C(5) 116.6(2) yes
C(1) O(1) C(11) 116.20(10) yes
C(11) O(15) C(15) 115.40(10) yes
O(1) C(11) O(15) 112.10(10) yes
O(1) C(11) C(12) 105.00(10) yes
O(15) C(11) C(12) 111.80(10) yes
O(12) C(12) C(11) 110.40(10) yes
O(12) C(12) C(13) 113.70(10) yes
C(11) C(12) C(13) 109.00(10) yes
O(13) C(13) C(12) 109.00(10) yes
O(13) C(13) C(14) 111.40(10) yes
C(12) C(13) C(14) 109.90(10) yes
O(14) C(14) C(13) 109.10(10) yes
O(14) C(14) C(15) 111.60(10) yes
C(13) C(14) C(15) 109.70(10) yes
O(15) C(15) C(14) 111.00(10) yes
O(15) C(15) C(16) 105.90(10) yes
C(14) C(15) C(16) 112.00(10) yes
O(16) C(16) C(15) 109.70(10) yes
C(2) O(2) H(2) 106(2) ?
C(3) O(3) H(3) 109(2) ?
C(4) O(4) H(4) 111(2) ?
C(6) O(6) H(6) 114(2) ?
C(12) O(12) H(12) 111(2) ?
C(13) O(13) H(13) 105(2) ?
C(14) O(14) H(14) 111(2) ?
C(16) O(16) H(16) 111(2) ?
O(1) C(1) H(11) 109.0(10) ?
O(5) C(1) H(11) 106.0(10) ?
C(2) C(1) H(11) 113.0(10) ?
O(2) C(2) H(21) 105.0(10) ?
C(1) C(2) H(21) 108.7(9) ?
C(3) C(2) H(21) 108.0(10) ?
O(3) C(3) H(31) 110.0(10) ?
C(2) C(3) H(31) 109.0(10) ?
C(4) C(3) H(31) 109.0(10) ?
O(4) C(4) H(41) 108.0(10) ?
C(3) C(4) H(41) 111.0(10) ?
C(5) C(4) H(41) 108.0(10) ?
O(5) C(5) H(51) 109.0(10) ?
C(4) C(5) H(51) 110.0(10) ?
C(6) C(5) H(51) 109.0(10) ?
O(6) C(6) H(61) 108.0(10) ?
O(6) C(6) H(62) 109.0(10) ?
C(5) C(6) H(61) 109.0(10) ?
C(5) C(6) H(62) 108.0(10) ?
H(61) C(6) H(62) 106(2) ?
O(1) C(11) H(111) 111.0(10) ?
O(15) C(11) H(111) 103.0(10) ?
C(12) C(11) H(111) 114.0(10) ?
O(12) C(12) H(121) 106.0(10) ?
C(11) C(12) H(121) 108.0(10) ?
C(13) C(12) H(121) 109.0(10) ?
O(13) C(13) H(131) 109.0(10) ?
C(12) C(13) H(131) 108.0(10) ?
C(14) C(13) H(131) 109.0(10) ?
O(14) C(14) H(141) 110.0(10) ?
C(13) C(14) H(141) 108.0(10) ?
C(15) C(14) H(141) 108.0(10) ?
O(15) C(15) H(151) 108.0(10) ?
C(14) C(15) H(151) 108.0(10) ?
C(16) C(15) H(151) 113.0(10) ?
O(16) C(16) H(161) 108.0(10) ?
O(16) C(16) H(162) 109.0(10) ?
C(15) C(16) H(161) 109.0(10) ?
C(15) C(16) H(162) 111.0(10) ?
H(161) C(16) H(162) 110.0(10) ?

loop_
_geom_bond_atom_site_label_1
_geom_bond_atom_site_label_2
_geom_bond_distance
_geom_bond_publ_flag
O(1) C(1) 1.426(2) yes
O(2) C(2) 1.424(2) yes
O(3) C(3) 1.433(2) yes
O(4) C(4) 1.431(2) yes
O(5) C(1) 1.419(2) yes
O(5) C(5) 1.450(2) yes
O(6) C(6) 1.413(2) yes
C(1) C(2) 1.527(2) yes
C(2) C(3) 1.521(2) yes
C(3) C(4) 1.524(2) yes
C(4) C(5) 1.532(2) yes
C(5) C(6) 1.513(2) yes
O(1) C(11) 1.419(2) yes
O(12) C(12) 1.416(2) yes
O(13) C(13) 1.423(2) yes
O(14) C(14) 1.436(2) yes
O(15) C(11) 1.414(2) yes
O(15) C(15) 1.453(2) yes
O(16) C(16) 1.431(2) yes
C(11) C(12) 1.531(2) yes
C(12) C(13) 1.524(2) yes
C(13) C(14) 1.531(3) yes
C(14) C(15) 1.528(2) yes
C(15) C(16) 1.505(2) yes
O(2) H(2) 0.80(2) ?
O(3) H(3) 0.79(2) ?
O(4) H(4) 0.82(3) ?
O(6) H(6) 0.81(2) ?
O(12) H(12) 0.78(2) ?
O(13) H(13) 0.78(2) ?
O(14) H(14) 0.80(2) ?
O(16) H(16) 0.76(2) ?
C(1) H(11) 0.99(2) ?
C(2) H(21) 1.00(2) ?
C(3) H(31) 0.95(2) ?
C(4) H(41) 0.99(2) ?
C(5) H(51) 0.99(2) ?
C(6) H(61) 0.95(2) ?
C(6) H(62) 0.96(2) ?
C(11) H(111) 1.00(2) ?
C(12) H(121) 0.99(2) ?
C(13) H(131) 0.96(2) ?
C(14) H(141) 0.98(2) ?
C(15) H(151) 1.01(2) ?
C(16) H(161) 0.97(2) ?
C(16) H(162) 0.93(2) ?

loop_
_geom_torsion_atom_site_label_1
_geom_torsion_atom_site_label_2
_geom_torsion_atom_site_label_3
_geom_torsion_atom_site_label_4
_geom_torsion
_geom_torsion_publ_flag
O(1) C(1) O(5) C(5) 61.9(2) yes
O(1) C(1) C(2) O(2) 61.1(2) yes
O(1) C(1) C(2) C(3) -65.7(2) yes
O(2) C(2) C(1) O(5) -177.00(10) ?
O(2) C(2) C(3) O(3) 57.7(2) yes
O(2) C(2) C(3) C(4) 178.70(10) ?
O(3) C(3) C(2) C(1) -177.00(10) ?
O(3) C(3) C(4) O(4) 54.0(2) yes
O(3) C(3) C(4) C(5) 175.40(10) ?
O(4) C(4) C(3) C(2) -65.9(2) ?
O(4) C(4) C(5) O(5) 66.1(2) ?
O(4) C(4) C(5) C(6) -52.8(2) yes
O(5) C(1) O(1) C(11) 66.2(2) yes
O(5) C(1) C(2) C(3) 56.2(2) yes
O(5) C(5) C(4) C(3) -53.9(2) yes
O(5) C(5) C(6) O(6) 63.8(2) yes
O(6) C(6) C(5) C(4) -174.7(2) yes
C(1) O(1) C(11) C(12) -176.00(10) yes
C(1) O(5) C(5) C(4) 54.6(2) yes
C(1) O(5) C(5) C(6) 175.00(10) ?
C(1) C(2) C(3) C(4) -56.1(2) yes
C(2) C(1) O(5) C(5) -55.9(2) yes
C(2) C(3) C(4) C(5) 55.5(2) yes
C(3) C(4) C(5) C(6) -172.80(10) ?
O(1) C(11) O(15) C(15) 61.8(2) yes
O(1) C(11) C(12) O(12) 59.6(2) yes
O(1) C(11) C(12) C(13) -66.1(2) yes
O(12) C(12) C(11) O(15) -178.60(10) ?
O(12) C(12) C(13) O(13) 57.2(2) yes
O(12) C(12) C(13) C(14) 179.50(10) ?
O(13) C(13) C(12) C(11) -179.10(10) ?
O(13) C(13) C(14) O(14) 55.0(2) yes
O(13) C(13) C(14) C(15) 177.50(10) ?
O(14) C(14) C(13) C(12) -65.9(2) ?
O(14) C(14) C(15) O(15) 67.2(2) ?
O(14) C(14) C(15) C(16) -50.9(2) yes
O(15) C(11) O(1) C(1) 62.4(2) yes
O(15) C(11) C(12) C(13) 55.7(2) yes
O(15) C(15) C(14) C(13) -53.9(2) yes
O(15) C(15) C(16) O(16) 66.7(2) yes
O(16) C(16) C(15) C(14) -172.10(10) yes
C(11) O(1) C(1) C(2) -171.80(10) yes
C(11) O(15) C(15) C(14) 54.8(2) yes
C(11) O(15) C(15) C(16) 176.50(10) ?
C(11) C(12) C(13) C(14) -56.8(2) yes
C(12) C(11) O(15) C(15) -55.8(2) yes
C(12) C(13) C(14) C(15) 56.7(2) yes
C(13) C(14) C(15) C(16) -172.00(10) ?

loop_
_cod_related_entry_id
_cod_related_entry_database
_cod_related_entry_code
1 ChemSpider 9101157
